data_7241684
loop_
_publ_author_name
'Li, Jingyang'
'He, Ying'
'Wang, Li'
'Li, Guanghua'
'Zou, Yongcun'
'Yan, Yan'
'Li, Dandan'
'Shi, Xinli'
'Song, Zhiguang'
'Shi, Xiaodong'

_publ_section_title
;
 Construction of fluorescence active MOFs with symmetrical and
 conformationally rigid N-2-aryl-triazole ligands
;
_journal_issue 68
_journal_name_full 'RSC Advances'
_journal_page_first 41921
_journal_page_last 41925
_journal_paper_doi 10.1039/D0RA09305J
_journal_volume 10
_journal_year 2020
_chemical_formula_sum 'C41 H28 Cd N7 O9'
_chemical_formula_weight 875.10
_space_group_crystal_system monoclinic
_space_group_IT_number 15
_space_group_name_Hall '-I 2yc'
_space_group_name_H-M_alt 'I 1 2/c 1'
_atom_sites_solution_hydrogens geom
_audit_creation_method SHELXL-2014/7
_audit_update_record
;
2020-08-20 deposited with the CCDC.	2020-11-05 downloaded from the CCDC.
;
_cell_angle_alpha 90
_cell_angle_beta 115.365(4)
_cell_angle_gamma 90
_cell_formula_units_Z 8
_cell_length_a 34.010(2)
_cell_length_b 9.0351(5)
_cell_length_c 38.6788(18)
_cell_measurement_reflns_used 39663
_cell_measurement_temperature 202(2)
_cell_measurement_theta_max 25.434
_cell_measurement_theta_min 2.328
_cell_volume 10739.6(11)
_computing_structure_refinement 'SHELXL-2014/7 (Sheldrick, 2014)'
_diffrn_ambient_temperature 202(2)
_diffrn_measured_fraction_theta_full 0.999
_diffrn_measured_fraction_theta_max 0.995
_diffrn_measurement_device_type 'CCD area detector'
_diffrn_measurement_method 'phi and omega scans'
_diffrn_radiation_type MoK\a
_diffrn_radiation_wavelength 0.71073
_diffrn_reflns_av_R_equivalents 0.0345
_diffrn_reflns_av_unetI/netI 0.0329
_diffrn_reflns_Laue_measured_fraction_full 0.999
_diffrn_reflns_Laue_measured_fraction_max 0.995
_diffrn_reflns_limit_h_max 40
_diffrn_reflns_limit_h_min -39
_diffrn_reflns_limit_k_max 10
_diffrn_reflns_limit_k_min -10
_diffrn_reflns_limit_l_max 46
_diffrn_reflns_limit_l_min -44
_diffrn_reflns_number 39663
_diffrn_reflns_point_group_measured_fraction_full 0.999
_diffrn_reflns_point_group_measured_fraction_max 0.995
_diffrn_reflns_theta_full 25.242
_diffrn_reflns_theta_max 25.434
_diffrn_reflns_theta_min 2.328
_exptl_absorpt_coefficient_mu 0.454
_exptl_absorpt_correction_type none
_exptl_crystal_colour colorless
_exptl_crystal_density_diffrn 1.082
_exptl_crystal_description block
_exptl_crystal_F_000 3544
_exptl_crystal_size_max 0.12
_exptl_crystal_size_mid 0.1
_exptl_crystal_size_min 0.1
_refine_diff_density_max 1.050
_refine_diff_density_min -1.262
_refine_diff_density_rms 0.083
_refine_ls_extinction_method none
_refine_ls_goodness_of_fit_ref 1.101
_refine_ls_hydrogen_treatment constr
_refine_ls_matrix_type full
_refine_ls_number_parameters 525
_refine_ls_number_reflns 9864
_refine_ls_number_restraints 20
_refine_ls_restrained_S_all 1.136
_refine_ls_R_factor_all 0.0748
_refine_ls_R_factor_gt 0.0656
_refine_ls_shift/su_max 0.001
_refine_ls_shift/su_mean 0.000
_refine_ls_structure_factor_coef Fsqd
_refine_ls_weighting_details 'w=1/[\s^2^(Fo^2^)+(0.0608P)^2^+68.2692P] where P=(Fo^2^+2Fc^2^)/3'
_refine_ls_weighting_scheme calc
_refine_ls_wR_factor_gt 0.1688
_refine_ls_wR_factor_ref 0.1730
_reflns_Friedel_coverage 0.000
_reflns_number_gt 8290
_reflns_number_total 9864
_reflns_threshold_expression 'I > 2\s(I)'
_cod_data_source_file d0ra09305j2.cif
_cod_data_source_block l_sqd
_cod_original_sg_symbol_H-M 'I 2/c'
_cod_database_code 7241684
_shelx_shelxl_version_number 2014/7
_shelx_space_group_comment
;
The symmetry employed for this shelxl refinement is uniquely defined
by the following loop, which should always be used as a source of
symmetry information in preference to the above space-group names.
They are only intended as comments.
;
_platon_squeeze_void_probe_radius 1.20

loop_
_space_group_symop_operation_xyz
'x, y, z'
'-x, y, -z+1/2'
'x+1/2, y+1/2, z+1/2'
'-x+1/2, y+1/2, -z+1'
'-x, -y, -z'
'x, -y, z-1/2'
'-x+1/2, -y+1/2, -z+1/2'
'x+1/2, -y+1/2, z'

loop_
_atom_site_label
_atom_site_type_symbol
_atom_site_fract_x
_atom_site_fract_y
_atom_site_fract_z
_atom_site_U_iso_or_equiv
_atom_site_adp_type
_atom_site_occupancy
_atom_site_site_symmetry_order
_atom_site_calc_flag
_atom_site_refinement_flags_posn
_atom_site_refinement_flags_adp
_atom_site_refinement_flags_occupancy
_atom_site_disorder_assembly
_atom_site_disorder_group
Cd1 Cd 0.38734(2) 1.06064(4) 0.05636(2) 0.04532(14) Uani 1 1 d . U . . .
O1 O 0.37148(13) 0.8434(5) 0.08226(13) 0.0678(11) Uani 1 1 d . . . . .
O2 O 0.33507(12) 1.0447(4) 0.08085(11) 0.0559(9) Uani 1 1 d . . . . .
O3 O 0.33260(15) 0.9649(6) -0.00649(12) 0.0744(13) Uani 1 1 d . . . . .
O4 O 0.40246(13) 0.9310(5) 0.01263(11) 0.0665(11) Uani 1 1 d . . . . .
O5 O 0.35688(18) 1.2807(5) 0.02876(14) 0.0808(14) Uani 1 1 d . . . . .
O6 O 0.46436(16) 1.0257(7) 0.09319(16) 0.0994(18) Uani 1 1 d . . . . .
O9 O 0.43780(16) 1.2182(7) 0.1075(2) 0.123(2) Uani 1 1 d . U . . .
N1 N 0.29972(12) 0.5048(4) -0.16829(11) 0.0392(9) Uani 1 1 d . . . . .
N2 N 0.30717(12) 0.4488(5) -0.19667(11) 0.0418(9) Uani 1 1 d . . . . .
N3 N 0.34434(12) 0.4923(5) -0.19777(11) 0.0415(9) Uani 1 1 d . . . . .
N4 N 0.26216(12) 0.4904(4) 0.17801(11) 0.0383(9) Uani 1 1 d . . . . .
N5 N 0.23210(12) 0.4460(4) 0.18939(11) 0.0377(8) Uani 1 1 d . . . . .
N6 N 0.19232(12) 0.5040(4) 0.16976(11) 0.0379(9) Uani 1 1 d . . . . .
N7 N 0.2983(2) 1.4422(7) 0.01194(17) 0.0812(17) Uani 1 1 d . . . . .
C1 C 0.24109(15) 0.5852(5) 0.14981(13) 0.0379(10) Uani 1 1 d . . . . .
C2 C 0.33416(15) 0.5906(5) -0.14899(14) 0.0398(11) Uani 1 1 d . . . . .
C3 C 0.19734(14) 0.5941(5) 0.14444(13) 0.0357(10) Uani 1 1 d . . . . .
C4 C 0.26503(15) 0.6661(5) 0.13184(13) 0.0400(11) Uani 1 1 d . . . . .
C5 C 0.24107(14) 0.3458(5) 0.22024(12) 0.0336(9) Uani 1 1 d . . . . .
C6 C 0.15905(14) 0.6695(5) 0.11589(13) 0.0375(10) Uani 1 1 d . . . . .
C7 C 0.34013(16) 0.6668(5) -0.11365(14) 0.0409(11) Uani 1 1 d . . . . .
C8 C 0.25722(16) 0.8163(6) 0.12297(14) 0.0444(11) Uani 1 1 d . . . . .
H8 H 0.2346 0.8653 0.1266 0.053 Uiso 1 1 calc R U . . .
C9 C 0.23749(15) 0.3272(6) -0.22529(14) 0.0443(11) Uani 1 1 d . . . . .
H9 H 0.2287 0.3810 -0.2087 0.053 Uiso 1 1 calc R U . . .
C10 C 0.21080(15) 0.3262(6) 0.23466(14) 0.0432(11) Uani 1 1 d . . . . .
H10 H 0.1840 0.3787 0.2240 0.052 Uiso 1 1 calc R U . . .
C11 C 0.34269(16) 0.9085(6) 0.08813(15) 0.0480(12) Uani 1 1 d . . . . .
C12 C 0.31541(15) 0.8250(6) 0.10348(14) 0.0448(12) Uani 1 1 d . . . . .
C13 C 0.29780(18) 0.5969(6) 0.12614(18) 0.0554(14) Uani 1 1 d . . . . .
H13 H 0.3036 0.4950 0.1321 0.066 Uiso 1 1 calc R U . . .
C14 C 0.27811(14) 0.3478(5) -0.22375(13) 0.0373(10) Uani 1 1 d . . . . .
C15 C 0.28029(14) 0.2704(6) 0.23535(14) 0.0423(11) Uani 1 1 d . . . . .
H15 H 0.3009 0.2851 0.2251 0.051 Uiso 1 1 calc R U . . .
C16 C 0.36171(15) 0.5842(5) -0.16806(13) 0.0392(10) Uani 1 1 d . . . . .
C17 C 0.40939(16) 0.8031(6) -0.14596(15) 0.0458(12) Uani 1 1 d . . . . .
H17 H 0.3851 0.8580 -0.1470 0.055 Uiso 1 1 calc R U . . .
C18 C 0.29073(15) 0.2734(6) -0.24861(14) 0.0457(12) Uani 1 1 d . . . . .
H18 H 0.3186 0.2909 -0.2478 0.055 Uiso 1 1 calc R U . . .
C19 C 0.40353(15) 0.6598(5) -0.15803(14) 0.0417(11) Uani 1 1 d . . . . .
C20 C 0.28215(16) 0.8939(5) 0.10898(14) 0.0441(11) Uani 1 1 d . . . . .
H20 H 0.2765 0.9959 0.1030 0.053 Uiso 1 1 calc R U . . .
C21 C 0.31325(17) 0.8085(6) -0.07610(14) 0.0475(12) Uani 1 1 d . . . . .
H21 H 0.2894 0.8536 -0.0735 0.057 Uiso 1 1 calc R U . . .
C22 C 0.38178(17) 0.6717(6) -0.08306(14) 0.0471(12) Uani 1 1 d . . . . .
H22A H 0.4053 0.6220 -0.0851 0.057 Uiso 1 1 calc R U . . .
C23 C 0.38872(18) 0.7481(6) -0.05015(14) 0.0477(12) Uani 1 1 d . . . . .
H23 H 0.4171 0.7516 -0.0298 0.057 Uiso 1 1 calc R U . . .
C24 C 0.30584(17) 0.7325(6) -0.10939(14) 0.0455(12) Uani 1 1 d . . . . .
H24 H 0.2772 0.7255 -0.1293 0.055 Uiso 1 1 calc R U . . .
C25 C 0.3632(2) 0.9098(5) -0.01128(15) 0.0492(13) Uani 1 1 d . . . . .
C26 C 0.15441(17) 0.6952(6) 0.07886(14) 0.0468(12) Uani 1 1 d . . . . .
H26 H 0.1769 0.6666 0.0719 0.056 Uiso 1 1 calc R U . . .
C27 C 0.12614(17) 0.7151(6) 0.12539(16) 0.0523(13) Uani 1 1 d . . . . .
H27 H 0.1289 0.7006 0.1507 0.063 Uiso 1 1 calc R U . . .
C28 C 0.44997(16) 0.8718(6) -0.13208(15) 0.0491(12) Uani 1 1 d . . . . .
H28 H 0.4533 0.9718 -0.1237 0.059 Uiso 1 1 calc R U . . .
C29 C 0.35464(17) 0.8204(6) -0.04639(14) 0.0469(12) Uani 1 1 d . . . . .
C30 C 0.43797(17) 0.5847(6) -0.15970(18) 0.0581(15) Uani 1 1 d . . . . .
H30 H 0.4338 0.4877 -0.1702 0.070 Uiso 1 1 calc R U . . .
C31 C 0.32266(18) 0.6768(7) 0.11147(17) 0.0579(14) Uani 1 1 d . . . . .
H31 H 0.3448 0.6277 0.1070 0.070 Uiso 1 1 calc R U . . .
C32 C 0.11707(18) 0.7622(6) 0.05199(15) 0.0522(13) Uani 1 1 d . . . . .
H32 H 0.1143 0.7796 0.0268 0.063 Uiso 1 1 calc R U . . .
C33 C 0.47899(18) 0.6510(7) -0.14602(18) 0.0619(15) Uani 1 1 d . . . . .
H33 H 0.5027 0.5991 -0.1472 0.074 Uiso 1 1 calc R U . . .
C34 C 0.08957(19) 0.7811(8) 0.09850(19) 0.0687(17) Uani 1 1 d . . . . .
H34 H 0.0673 0.8124 0.1054 0.082 Uiso 1 1 calc R U . . .
C35 C 0.46943(19) 1.1435(8) 0.1098(2) 0.0676(17) Uani 1 1 d . . . . .
C36 C 0.08454(18) 0.8029(6) 0.06147(17) 0.0588(15) Uani 1 1 d . . . . .
C38 C 0.3217(2) 1.3248(8) 0.0294(2) 0.0733(18) Uani 1 1 d . . . . .
H38 H 0.3109 1.2668 0.0440 0.088 Uiso 1 1 calc R U . . .
C40 C 0.3121(4) 1.5320(12) -0.0116(3) 0.151(5) Uani 1 1 d . . . . .
H40A H 0.3437 1.5236 -0.0024 0.226 Uiso 1 1 calc R U . . .
H40B H 0.3044 1.6356 -0.0101 0.226 Uiso 1 1 calc R U . . .
H40C H 0.2977 1.4980 -0.0381 0.226 Uiso 1 1 calc R U . . .
C41 C 0.48513(17) 0.7928(6) -0.13073(17) 0.0555(14) Uani 1 1 d . . . . .
C42 C 0.2587(3) 1.4763(15) 0.0155(3) 0.148(5) Uani 1 1 d . . . . .
H42A H 0.2510 1.3931 0.0277 0.222 Uiso 1 1 calc R U . . .
H42B H 0.2351 1.4937 -0.0100 0.222 Uiso 1 1 calc R U . . .
H42C H 0.2631 1.5653 0.0312 0.222 Uiso 1 1 calc R U . . .
C37 C 0.0438(3) 0.8711(9) 0.0329(2) 0.087(2) Uani 1 1 d D . . . .
O8 O 0.0408(3) 0.8927(11) 0.0009(2) 0.180(4) Uani 1 1 d D U . . .
H8A H 0.0166 0.9317 -0.0127 0.270 Uiso 1 1 calc R U . . .
O7 O 0.0173(3) 0.9129(17) 0.0412(3) 0.262(6) Uani 1 1 d . U . . .

loop_
_atom_site_aniso_label
_atom_site_aniso_U_11
_atom_site_aniso_U_22
_atom_site_aniso_U_33
_atom_site_aniso_U_23
_atom_site_aniso_U_13
_atom_site_aniso_U_12
Cd1 0.0427(2) 0.0498(2) 0.0481(2) -0.00873(17) 0.02390(17) -0.01379(17)
O1 0.055(2) 0.064(3) 0.098(3) 0.016(2) 0.047(2) -0.003(2)
O2 0.060(2) 0.050(2) 0.064(2) 0.0133(19) 0.0320(19) -0.0038(18)
O3 0.073(3) 0.090(3) 0.058(3) -0.022(2) 0.026(2) 0.002(3)
O4 0.062(2) 0.084(3) 0.051(2) -0.026(2) 0.021(2) -0.021(2)
O5 0.117(4) 0.053(3) 0.094(3) 0.017(2) 0.066(3) 0.006(3)
O6 0.066(3) 0.112(4) 0.106(4) -0.057(4) 0.024(3) -0.045(3)
O9 0.047(3) 0.100(4) 0.188(5) -0.038(4) 0.018(3) -0.019(3)
N1 0.040(2) 0.041(2) 0.036(2) -0.0094(17) 0.0144(17) -0.0135(18)
N2 0.037(2) 0.045(2) 0.040(2) -0.0081(19) 0.0139(17) -0.0113(18)
N3 0.033(2) 0.047(2) 0.040(2) -0.0100(18) 0.0119(17) -0.0110(18)
N4 0.0330(19) 0.034(2) 0.047(2) 0.0102(17) 0.0160(17) -0.0005(16)
N5 0.0317(19) 0.038(2) 0.043(2) 0.0157(18) 0.0159(16) 0.0064(17)
N6 0.0326(19) 0.038(2) 0.039(2) 0.0096(17) 0.0115(16) 0.0019(17)
N7 0.078(4) 0.073(4) 0.080(4) 0.019(3) 0.022(3) 0.005(3)
C1 0.039(2) 0.033(2) 0.041(2) 0.0051(19) 0.016(2) 0.0009(19)
C2 0.043(3) 0.030(2) 0.043(3) -0.0066(19) 0.015(2) -0.007(2)
C3 0.037(2) 0.031(2) 0.038(2) 0.0072(19) 0.015(2) -0.0003(18)
C4 0.037(2) 0.043(3) 0.040(2) 0.010(2) 0.016(2) -0.002(2)
C5 0.033(2) 0.029(2) 0.034(2) 0.0101(18) 0.0096(18) -0.0027(18)
C6 0.037(2) 0.028(2) 0.044(3) 0.0066(19) 0.014(2) -0.0026(19)
C7 0.046(3) 0.031(2) 0.043(3) -0.002(2) 0.016(2) -0.011(2)
C8 0.039(3) 0.047(3) 0.049(3) 0.011(2) 0.021(2) 0.005(2)
C9 0.038(2) 0.051(3) 0.041(3) -0.012(2) 0.015(2) -0.010(2)
C10 0.034(2) 0.049(3) 0.043(3) 0.016(2) 0.012(2) 0.006(2)
C11 0.038(3) 0.047(3) 0.054(3) 0.006(2) 0.015(2) -0.011(2)
C12 0.038(3) 0.045(3) 0.051(3) 0.013(2) 0.019(2) -0.003(2)
C13 0.056(3) 0.037(3) 0.083(4) 0.020(3) 0.039(3) 0.009(2)
C14 0.034(2) 0.032(2) 0.037(2) -0.0047(19) 0.0070(19) -0.0097(19)
C15 0.030(2) 0.050(3) 0.046(3) 0.015(2) 0.015(2) 0.003(2)
C16 0.036(2) 0.036(2) 0.039(2) -0.006(2) 0.011(2) -0.013(2)
C17 0.040(3) 0.041(3) 0.052(3) -0.003(2) 0.016(2) -0.008(2)
C18 0.032(2) 0.057(3) 0.045(3) -0.014(2) 0.013(2) -0.013(2)
C19 0.033(2) 0.043(3) 0.044(3) -0.008(2) 0.011(2) -0.009(2)
C20 0.051(3) 0.030(2) 0.051(3) 0.010(2) 0.022(2) -0.001(2)
C21 0.055(3) 0.049(3) 0.040(3) -0.001(2) 0.021(2) -0.002(2)
C22 0.050(3) 0.042(3) 0.044(3) -0.008(2) 0.015(2) -0.008(2)
C23 0.054(3) 0.044(3) 0.035(3) -0.007(2) 0.010(2) -0.012(2)
C24 0.048(3) 0.046(3) 0.038(3) -0.007(2) 0.015(2) -0.016(2)
C25 0.070(4) 0.034(3) 0.045(3) -0.001(2) 0.025(3) -0.010(2)
C26 0.048(3) 0.044(3) 0.042(3) 0.009(2) 0.012(2) 0.005(2)
C27 0.047(3) 0.056(3) 0.052(3) 0.015(3) 0.019(2) 0.005(3)
C28 0.045(3) 0.045(3) 0.053(3) -0.008(2) 0.016(2) -0.013(2)
C29 0.057(3) 0.044(3) 0.039(3) -0.001(2) 0.019(2) -0.013(2)
C30 0.044(3) 0.047(3) 0.077(4) -0.016(3) 0.020(3) -0.011(2)
C31 0.051(3) 0.060(3) 0.075(4) 0.018(3) 0.038(3) 0.010(3)
C32 0.061(3) 0.043(3) 0.041(3) 0.011(2) 0.010(2) 0.005(3)
C33 0.041(3) 0.060(4) 0.084(4) -0.005(3) 0.026(3) -0.006(3)
C34 0.049(3) 0.074(4) 0.079(4) 0.016(4) 0.023(3) 0.021(3)
C35 0.041(3) 0.078(5) 0.078(4) -0.004(4) 0.020(3) -0.019(3)
C36 0.051(3) 0.045(3) 0.057(3) 0.011(3) 0.001(3) 0.007(3)
C38 0.077(4) 0.061(4) 0.081(5) 0.019(4) 0.033(4) -0.005(4)
C40 0.181(12) 0.119(9) 0.162(11) 0.074(8) 0.083(9) 0.009(8)
C41 0.041(3) 0.053(3) 0.064(3) -0.011(3) 0.014(3) -0.020(3)
C42 0.074(6) 0.214(14) 0.147(10) 0.016(9) 0.037(6) 0.035(7)
C37 0.074(5) 0.090(5) 0.070(5) 0.018(4) 0.006(4) 0.037(4)
O8 0.153(6) 0.246(9) 0.083(4) 0.041(5) -0.004(4) 0.121(6)
O7 0.165(7) 0.461(15) 0.150(7) 0.123(9) 0.057(6) 0.220(9)

loop_
_atom_type_symbol
_atom_type_description
_atom_type_scat_dispersion_real
_atom_type_scat_dispersion_imag
_atom_type_scat_source
C C 0.0033 0.0016 'International Tables Vol C Tables 4.2.6.8 and 6.1.1.4'
H H 0.0000 0.0000 'International Tables Vol C Tables 4.2.6.8 and 6.1.1.4'
Cd Cd -0.8075 1.2024 'International Tables Vol C Tables 4.2.6.8 and 6.1.1.4'
N N 0.0061 0.0033 'International Tables Vol C Tables 4.2.6.8 and 6.1.1.4'
O O 0.0106 0.0060 'International Tables Vol C Tables 4.2.6.8 and 6.1.1.4'

loop_
_geom_angle_atom_site_label_1
_geom_angle_atom_site_label_2
_geom_angle_atom_site_label_3
_geom_angle
_geom_angle_site_symmetry_1
_geom_angle_site_symmetry_3
_geom_angle_publ_flag
O5 Cd1 O4 107.49(17) . . ?
O5 Cd1 O2 88.37(15) . . ?
O4 Cd1 O2 135.62(14) . . ?
O5 Cd1 O1 141.17(16) . . ?
O4 Cd1 O1 93.01(16) . . ?
O2 Cd1 O1 55.25(14) . . ?
O5 Cd1 O6 123.5(2) . . ?
O4 Cd1 O6 80.70(16) . . ?
O2 Cd1 O6 124.95(17) . . ?
O1 Cd1 O6 91.62(18) . . ?
O5 Cd1 O9 83.8(2) . . ?
O4 Cd1 O9 126.41(18) . . ?
O2 Cd1 O9 95.72(19) . . ?
O1 Cd1 O9 110.4(2) . . ?
O6 Cd1 O9 52.31(18) . . ?
O5 Cd1 O3 81.20(18) . . ?
O4 Cd1 O3 54.13(14) . . ?
O2 Cd1 O3 89.65(15) . . ?
O1 Cd1 O3 85.12(16) . . ?
O6 Cd1 O3 134.33(17) . . ?
O9 Cd1 O3 163.9(2) . . ?
O5 Cd1 C11 115.11(17) . . ?
O4 Cd1 C11 115.07(17) . . ?
O2 Cd1 C11 27.87(15) . . ?
O1 Cd1 C11 27.40(15) . . ?
O6 Cd1 C11 110.20(19) . . ?
O9 Cd1 C11 105.3(2) . . ?
O3 Cd1 C11 86.37(16) . . ?
O5 Cd1 C25 95.53(17) . . ?
O4 Cd1 C25 27.38(16) . . ?
O2 Cd1 C25 112.65(16) . . ?
O1 Cd1 C25 87.85(15) . . ?
O6 Cd1 C25 107.71(18) . . ?
O9 Cd1 C25 151.6(2) . . ?
O3 Cd1 C25 26.79(15) . . ?
C11 Cd1 C25 100.61(16) . . ?
C11 O1 Cd1 91.4(3) . . ?
C11 O2 Cd1 91.8(3) . . ?
C25 O3 Cd1 87.8(3) . . ?
C25 O4 Cd1 96.7(3) . . ?
C38 O5 Cd1 120.4(4) . . ?
C35 O6 Cd1 94.0(4) . . ?
C35 O9 Cd1 91.6(5) . . ?
N2 N1 C2 104.5(4) . . ?
N1 N2 N3 115.5(4) . . ?
N1 N2 C14 122.3(4) . . ?
N3 N2 C14 122.1(4) . . ?
C16 N3 N2 103.3(4) . . ?
C1 N4 N5 104.1(4) . . ?
N4 N5 N6 115.1(3) . . ?
N4 N5 C5 123.2(3) . . ?
N6 N5 C5 121.7(4) . . ?
C3 N6 N5 103.8(4) . . ?
C38 N7 C40 119.0(8) . . ?
C38 N7 C42 120.3(8) . . ?
C40 N7 C42 120.6(8) . . ?
N4 C1 C3 108.7(4) . . ?
N4 C1 C4 119.6(4) . . ?
C3 C1 C4 131.5(4) . . ?
N1 C2 C16 107.6(4) . . ?
N1 C2 C7 122.2(4) . . ?
C16 C2 C7 130.2(4) . . ?
N6 C3 C1 108.3(4) . . ?
N6 C3 C6 118.9(4) . . ?
C1 C3 C6 132.6(4) . . ?
C13 C4 C8 118.9(4) . . ?
C13 C4 C1 120.0(4) . . ?
C8 C4 C1 120.9(4) . . ?
C10 C5 C15 121.2(4) . . ?
C10 C5 N5 119.5(4) . . ?
C15 C5 N5 119.3(4) . . ?
C27 C6 C26 118.5(4) . . ?
C27 C6 C3 119.8(4) . . ?
C26 C6 C3 121.7(4) . . ?
C24 C7 C22 119.0(5) . . ?
C24 C7 C2 121.8(4) . . ?
C22 C7 C2 119.2(5) . . ?
C20 C8 C4 120.4(5) . . ?
C20 C8 H8 119.8 . . ?
C4 C8 H8 119.8 . . ?
C14 C9 C18 119.3(5) . 7_554 ?
C14 C9 H9 120.3 . . ?
C18 C9 H9 120.3 7_554 . ?
C5 C10 C15 119.3(4) . 7 ?
C5 C10 H10 120.3 . . ?
C15 C10 H10 120.3 7 . ?
O1 C11 O2 121.5(5) . . ?
O1 C11 C12 120.2(5) . . ?
O2 C11 C12 118.4(5) . . ?
O1 C11 Cd1 61.2(3) . . ?
O2 C11 Cd1 60.4(3) . . ?
C12 C11 Cd1 176.4(4) . . ?
C31 C12 C20 118.9(5) . . ?
C31 C12 C11 119.8(5) . . ?
C20 C12 C11 121.2(5) . . ?
C4 C13 C31 120.1(5) . . ?
C4 C13 H13 120.0 . . ?
C31 C13 H13 120.0 . . ?
C9 C14 C18 120.7(4) . . ?
C9 C14 N2 119.3(4) . . ?
C18 C14 N2 119.9(4) . . ?
C10 C15 C5 119.5(4) 7 . ?
C10 C15 H15 120.3 7 . ?
C5 C15 H15 120.3 . . ?
N3 C16 C2 109.0(4) . . ?
N3 C16 C19 122.5(4) . . ?
C2 C16 C19 128.5(4) . . ?
C19 C17 C28 122.0(5) . . ?
C19 C17 H17 119.0 . . ?
C28 C17 H17 119.0 . . ?
C14 C18 C9 119.9(4) . 7_554 ?
C14 C18 H18 120.0 . . ?
C9 C18 H18 120.0 7_554 . ?
C17 C19 C30 118.8(5) . . ?
C17 C19 C16 120.9(5) . . ?
C30 C19 C16 120.2(4) . . ?
C8 C20 C12 120.9(4) . . ?
C8 C20 H20 119.6 . . ?
C12 C20 H20 119.6 . . ?
C24 C21 C29 121.6(5) . . ?
C24 C21 H21 119.2 . . ?
C29 C21 H21 119.2 . . ?
C23 C22 C7 120.4(5) . . ?
C23 C22 H22A 119.8 . . ?
C7 C22 H22A 119.8 . . ?
C22 C23 C29 120.8(5) . . ?
C22 C23 H23 119.6 . . ?
C29 C23 H23 119.6 . . ?
C7 C24 C21 119.9(5) . . ?
C7 C24 H24 120.1 . . ?
C21 C24 H24 120.1 . . ?
O3 C25 O4 121.2(5) . . ?
O3 C25 C29 120.2(5) . . ?
O4 C25 C29 118.5(5) . . ?
O3 C25 Cd1 65.5(3) . . ?
O4 C25 Cd1 55.9(3) . . ?
C29 C25 Cd1 174.1(4) . . ?
C32 C26 C6 120.5(5) . . ?
C32 C26 H26 119.8 . . ?
C6 C26 H26 119.8 . . ?
C34 C27 C6 120.2(5) . . ?
C34 C27 H27 119.9 . . ?
C6 C27 H27 119.9 . . ?
C41 C28 C17 119.0(5) . . ?
C41 C28 H28 120.5 . . ?
C17 C28 H28 120.5 . . ?
C21 C29 C23 118.2(5) . . ?
C21 C29 C25 121.8(5) . . ?
C23 C29 C25 120.0(5) . . ?
C19 C30 C33 120.1(5) . . ?
C19 C30 H30 120.0 . . ?
C33 C30 H30 120.0 . . ?
C12 C31 C13 120.7(5) . . ?
C12 C31 H31 119.6 . . ?
C13 C31 H31 119.6 . . ?
C36 C32 C26 120.4(5) . . ?
C36 C32 H32 119.8 . . ?
C26 C32 H32 119.8 . . ?
C41 C33 C30 120.0(5) . . ?
C41 C33 H33 120.0 . . ?
C30 C33 H33 120.0 . . ?
C27 C34 C36 121.2(6) . . ?
C27 C34 H34 119.4 . . ?
C36 C34 H34 119.4 . . ?
O6 C35 O9 121.0(6) . . ?
O6 C35 C41 119.7(6) . 5_675 ?
O9 C35 C41 119.1(6) . 5_675 ?
C32 C36 C34 119.2(5) . . ?
C32 C36 C37 121.3(6) . . ?
C34 C36 C37 119.5(6) . . ?
O5 C38 N7 127.4(6) . . ?
O5 C38 H38 116.3 . . ?
N7 C38 H38 116.3 . . ?
N7 C40 H40A 109.5 . . ?
N7 C40 H40B 109.5 . . ?
H40A C40 H40B 109.5 . . ?
N7 C40 H40C 109.5 . . ?
H40A C40 H40C 109.5 . . ?
H40B C40 H40C 109.5 . . ?
C28 C41 C33 119.5(5) . . ?
C28 C41 C35 119.6(5) . 5_675 ?
C33 C41 C35 120.7(6) . 5_675 ?
N7 C42 H42A 109.5 . . ?
N7 C42 H42B 109.5 . . ?
H42A C42 H42B 109.5 . . ?
N7 C42 H42C 109.5 . . ?
H42A C42 H42C 109.5 . . ?
H42B C42 H42C 109.5 . . ?
O7 C37 O8 120.1(8) . . ?
O7 C37 C36 121.7(8) . . ?
O8 C37 C36 117.9(8) . . ?
C37 O8 H8A 109.5 . . ?

loop_
_geom_bond_atom_site_label_1
_geom_bond_atom_site_label_2
_geom_bond_distance
_geom_bond_site_symmetry_2
_geom_bond_publ_flag
Cd1 O5 2.285(5) . ?
Cd1 O4 2.290(4) . ?
Cd1 O2 2.350(4) . ?
Cd1 O1 2.369(4) . ?
Cd1 O6 2.407(5) . ?
Cd1 O9 2.444(6) . ?
Cd1 O3 2.499(4) . ?
Cd1 C11 2.703(5) . ?
Cd1 C25 2.745(5) . ?
O1 C11 1.244(7) . ?
O2 C11 1.264(6) . ?
O3 C25 1.238(7) . ?
O4 C25 1.271(7) . ?
O5 C38 1.271(8) . ?
O6 C35 1.216(8) . ?
O9 C35 1.240(8) . ?
N1 N2 1.328(5) . ?
N1 C2 1.334(6) . ?
N2 N3 1.342(5) . ?
N2 C14 1.421(6) . ?
N3 C16 1.334(6) . ?
N4 C1 1.329(6) . ?
N4 N5 1.336(5) . ?
N5 N6 1.342(5) . ?
N5 C5 1.423(5) . ?
N6 C3 1.339(6) . ?
N7 C38 1.324(8) . ?
N7 C40 1.440(11) . ?
N7 C42 1.443(11) . ?
C1 C3 1.414(6) . ?
C1 C4 1.472(6) . ?
C2 C16 1.420(7) . ?
C2 C7 1.465(7) . ?
C3 C6 1.466(6) . ?
C4 C13 1.376(7) . ?
C4 C8 1.397(7) . ?
C5 C10 1.376(6) . ?
C5 C15 1.385(6) . ?
C6 C27 1.382(7) . ?
C6 C26 1.391(7) . ?
C7 C24 1.380(7) . ?
C7 C22 1.404(7) . ?
C8 C20 1.377(7) . ?
C8 H8 0.9500 . ?
C9 C14 1.370(6) . ?
C9 C18 1.391(7) 7_554 ?
C9 H9 0.9500 . ?
C10 C15 1.377(6) 7 ?
C10 H10 0.9500 . ?
C11 C12 1.501(7) . ?
C12 C31 1.373(8) . ?
C12 C20 1.385(7) . ?
C13 C31 1.403(7) . ?
C13 H13 0.9500 . ?
C14 C18 1.384(7) . ?
C15 C10 1.377(6) 7 ?
C15 H15 0.9500 . ?
C16 C19 1.472(6) . ?
C17 C19 1.362(7) . ?
C17 C28 1.394(7) . ?
C17 H17 0.9500 . ?
C18 C9 1.391(7) 7_554 ?
C18 H18 0.9500 . ?
C19 C30 1.379(7) . ?
C20 H20 0.9500 . ?
C21 C24 1.384(7) . ?
C21 C29 1.388(7) . ?
C21 H21 0.9500 . ?
C22 C23 1.377(7) . ?
C22 H22A 0.9500 . ?
C23 C29 1.391(8) . ?
C23 H23 0.9500 . ?
C24 H24 0.9500 . ?
C25 C29 1.497(7) . ?
C26 C32 1.389(7) . ?
C26 H26 0.9500 . ?
C27 C34 1.370(8) . ?
C27 H27 0.9500 . ?
C28 C41 1.374(8) . ?
C28 H28 0.9500 . ?
C30 C33 1.397(7) . ?
C30 H30 0.9500 . ?
C31 H31 0.9500 . ?
C32 C36 1.357(8) . ?
C32 H32 0.9500 . ?
C33 C41 1.389(8) . ?
C33 H33 0.9500 . ?
C34 C36 1.382(9) . ?
C34 H34 0.9500 . ?
C35 C41 1.517(7) 5_675 ?
C36 C37 1.487(8) . ?
C38 H38 0.9500 . ?
C40 H40A 0.9800 . ?
C40 H40B 0.9800 . ?
C40 H40C 0.9800 . ?
C41 C35 1.518(7) 5_675 ?
C42 H42A 0.9800 . ?
C42 H42B 0.9800 . ?
C42 H42C 0.9800 . ?
C37 O7 1.141(11) . ?
C37 O8 1.215(9) . ?
O8 H8A 0.8400 . ?

loop_
_geom_hbond_atom_site_label_D
_geom_hbond_atom_site_label_H
_geom_hbond_atom_site_label_A
_geom_hbond_distance_DH
_geom_hbond_distance_HA
_geom_hbond_distance_DA
_geom_hbond_angle_DHA
_geom_hbond_site_symmetry_A
O8 H8A O7 0.84 1.85 2.623(10) 152.0 5_575
C38 H38 O2 0.95 2.39 3.130(7) 134.0 .
C38 H38 O2 0.95 2.39 3.130(7) 134.0 .
O8 H8A O7 0.84 1.85 2.623(10) 152.0 5_575

loop_
_geom_torsion_atom_site_label_1
_geom_torsion_atom_site_label_2
_geom_torsion_atom_site_label_3
_geom_torsion_atom_site_label_4
_geom_torsion
_geom_torsion_site_symmetry_1
_geom_torsion_site_symmetry_2
_geom_torsion_site_symmetry_3
_geom_torsion_site_symmetry_4
_geom_torsion_publ_flag
C2 N1 N2 N3 -0.4(5) . . . . ?
C2 N1 N2 C14 178.7(4) . . . . ?
N1 N2 N3 C16 -0.7(5) . . . . ?
C14 N2 N3 C16 -179.7(4) . . . . ?
C1 N4 N5 N6 1.3(5) . . . . ?
C1 N4 N5 C5 -178.1(4) . . . . ?
N4 N5 N6 C3 -1.2(5) . . . . ?
C5 N5 N6 C3 178.2(4) . . . . ?
N5 N4 C1 C3 -0.8(5) . . . . ?
N5 N4 C1 C4 175.6(4) . . . . ?
N2 N1 C2 C16 1.2(5) . . . . ?
N2 N1 C2 C7 -176.1(4) . . . . ?
N5 N6 C3 C1 0.6(5) . . . . ?
N5 N6 C3 C6 175.7(4) . . . . ?
N4 C1 C3 N6 0.2(5) . . . . ?
C4 C1 C3 N6 -175.7(5) . . . . ?
N4 C1 C3 C6 -174.0(5) . . . . ?
C4 C1 C3 C6 10.2(9) . . . . ?
N4 C1 C4 C13 37.4(7) . . . . ?
C3 C1 C4 C13 -147.2(6) . . . . ?
N4 C1 C4 C8 -137.8(5) . . . . ?
C3 C1 C4 C8 37.7(8) . . . . ?
N4 N5 C5 C10 168.3(4) . . . . ?
N6 N5 C5 C10 -11.0(7) . . . . ?
N4 N5 C5 C15 -11.4(7) . . . . ?
N6 N5 C5 C15 169.3(4) . . . . ?
N6 C3 C6 C27 34.6(7) . . . . ?
C1 C3 C6 C27 -151.7(5) . . . . ?
N6 C3 C6 C26 -144.4(5) . . . . ?
C1 C3 C6 C26 29.2(8) . . . . ?
N1 C2 C7 C24 -40.3(7) . . . . ?
C16 C2 C7 C24 143.0(5) . . . . ?
N1 C2 C7 C22 138.9(5) . . . . ?
C16 C2 C7 C22 -37.7(8) . . . . ?
C13 C4 C8 C20 -0.4(8) . . . . ?
C1 C4 C8 C20 174.8(5) . . . . ?
C15 C5 C10 C15 -0.1(8) . . . 7 ?
N5 C5 C10 C15 -179.7(4) . . . 7 ?
Cd1 O1 C11 O2 -2.6(6) . . . . ?
Cd1 O1 C11 C12 176.2(4) . . . . ?
Cd1 O2 C11 O1 2.6(6) . . . . ?
Cd1 O2 C11 C12 -176.2(4) . . . . ?
O1 C11 C12 C31 0.8(8) . . . . ?
O2 C11 C12 C31 179.6(5) . . . . ?
O1 C11 C12 C20 -177.7(5) . . . . ?
O2 C11 C12 C20 1.1(8) . . . . ?
C8 C4 C13 C31 -0.3(9) . . . . ?
C1 C4 C13 C31 -175.6(5) . . . . ?
C18 C9 C14 C18 2.1(9) 7_554 . . . ?
C18 C9 C14 N2 -179.0(5) 7_554 . . . ?
N1 N2 C14 C9 12.2(7) . . . . ?
N3 N2 C14 C9 -168.8(5) . . . . ?
N1 N2 C14 C18 -168.9(5) . . . . ?
N3 N2 C14 C18 10.1(7) . . . . ?
C10 C5 C15 C10 0.1(8) . . . 7 ?
N5 C5 C15 C10 179.7(4) . . . 7 ?
N2 N3 C16 C2 1.4(5) . . . . ?
N2 N3 C16 C19 180.0(4) . . . . ?
N1 C2 C16 N3 -1.7(6) . . . . ?
C7 C2 C16 N3 175.3(5) . . . . ?
N1 C2 C16 C19 179.8(5) . . . . ?
C7 C2 C16 C19 -3.2(9) . . . . ?
C9 C14 C18 C9 -2.1(9) . . . 7_554 ?
N2 C14 C18 C9 179.0(5) . . . 7_554 ?
C28 C17 C19 C30 -5.8(8) . . . . ?
C28 C17 C19 C16 172.4(5) . . . . ?
N3 C16 C19 C17 140.4(5) . . . . ?
C2 C16 C19 C17 -41.3(8) . . . . ?
N3 C16 C19 C30 -41.4(7) . . . . ?
C2 C16 C19 C30 136.9(6) . . . . ?
C4 C8 C20 C12 -0.1(8) . . . . ?
C31 C12 C20 C8 1.3(8) . . . . ?
C11 C12 C20 C8 179.8(5) . . . . ?
C24 C7 C22 C23 -3.7(7) . . . . ?
C2 C7 C22 C23 177.1(5) . . . . ?
C7 C22 C23 C29 0.7(8) . . . . ?
C22 C7 C24 C21 3.4(7) . . . . ?
C2 C7 C24 C21 -177.4(5) . . . . ?
C29 C21 C24 C7 -0.3(8) . . . . ?
Cd1 O3 C25 O4 -4.1(5) . . . . ?
Cd1 O3 C25 C29 178.1(4) . . . . ?
Cd1 O4 C25 O3 4.5(6) . . . . ?
Cd1 O4 C25 C29 -177.6(4) . . . . ?
C27 C6 C26 C32 -1.4(7) . . . . ?
C3 C6 C26 C32 177.7(5) . . . . ?
C26 C6 C27 C34 1.3(8) . . . . ?
C3 C6 C27 C34 -177.7(5) . . . . ?
C19 C17 C28 C41 0.4(8) . . . . ?
C24 C21 C29 C23 -2.6(8) . . . . ?
C24 C21 C29 C25 176.4(5) . . . . ?
C22 C23 C29 C21 2.4(8) . . . . ?
C22 C23 C29 C25 -176.7(5) . . . . ?
O3 C25 C29 C21 6.5(8) . . . . ?
O4 C25 C29 C21 -171.5(5) . . . . ?
O3 C25 C29 C23 -174.5(5) . . . . ?
O4 C25 C29 C23 7.6(7) . . . . ?
C17 C19 C30 C33 5.5(9) . . . . ?
C16 C19 C30 C33 -172.7(5) . . . . ?
C20 C12 C31 C13 -2.0(9) . . . . ?
C11 C12 C31 C13 179.4(5) . . . . ?
C4 C13 C31 C12 1.5(9) . . . . ?
C6 C26 C32 C36 -0.3(8) . . . . ?
C19 C30 C33 C41 0.0(10) . . . . ?
C6 C27 C34 C36 0.4(10) . . . . ?
Cd1 O6 C35 O9 10.5(8) . . . . ?
Cd1 O6 C35 C41 -163.9(5) . . . 5_675 ?
Cd1 O9 C35 O6 -10.4(8) . . . . ?
Cd1 O9 C35 C41 164.2(5) . . . 5_675 ?
C26 C32 C36 C34 2.0(9) . . . . ?
C26 C32 C36 C37 -178.4(6) . . . . ?
C27 C34 C36 C32 -2.0(10) . . . . ?
C27 C34 C36 C37 178.3(6) . . . . ?
Cd1 O5 C38 N7 -173.7(6) . . . . ?
C40 N7 C38 O5 1.8(13) . . . . ?
C42 N7 C38 O5 179.8(9) . . . . ?
C17 C28 C41 C33 5.3(9) . . . . ?
C17 C28 C41 C35 -169.9(5) . . . 5_675 ?
C30 C33 C41 C28 -5.5(9) . . . . ?
C30 C33 C41 C35 169.6(6) . . . 5_675 ?
C32 C36 C37 O7 -175.7(12) . . . . ?
C34 C36 C37 O7 4.0(15) . . . . ?
C32 C36 C37 O8 -1.7(12) . . . . ?
C34 C36 C37 O8 178.0(9) . . . . ?

loop_
_platon_squeeze_void_nr
_platon_squeeze_void_average_x
_platon_squeeze_void_average_y
_platon_squeeze_void_average_z
_platon_squeeze_void_volume
_platon_squeeze_void_count_electrons
_platon_squeeze_void_content
1 0.000 0.500 0.000 103 20 ' '
2 0.000 0.782 0.250 961 221 ' '
3 0.000 0.498 0.501 102 20 ' '
4 0.000 0.213 0.750 960 221 ' '
5 0.500 0.255 0.250 963 221 ' '
6 0.500 0.726 0.750 962 221 ' '
7 0.500 0.000 0.500 101 20 ' '
8 0.500 1.000 1.000 101 20 ' '
